data_4303176
loop_
_publ_author_name
'Jorge Manzur'
'Hector Mora'
'Andr\'es Vega'
'Diego Venegas-Yazigi'
'Miguel A. Novak'
'Jos\'e Ricardo Sabino'
'Ver\'onica Paredes-Garc\'ia'
'Evgenia Spodine'

_publ_section_title
;
Mononuclear and Polynuclear Copper(II) Complexes Derived from
Pyridylalkylaminomethylphenol Polypodal Ligands
;
_journal_name_full 'Inorganic Chemistry'
_journal_page_first 8845
_journal_page_last 8855
_journal_paper_doi 10.1021/ic901026x
_journal_volume 48
_journal_year 2009
_chemical_formula_moiety 'C44 H48 Cu2 N6 O2 S2,(P F6)2, 2 (CH3OH)'
_chemical_formula_sum 'C46 H56 Cu2 F12 N6 O4 P2 S2'
_chemical_formula_weight 1237.89
_chemical_name_systematic
; 
 ? 
;
_space_group_IT_number 14
_symmetry_cell_setting monoclinic
_symmetry_space_group_name_Hall '-P 2ybc'
_symmetry_space_group_name_H-M 'P 1 21/c 1'
_atom_sites_solution_hydrogens geom
_atom_sites_solution_primary direct
_atom_sites_solution_secondary difmap
_audit_creation_method SHELXL-97
_cell_angle_alpha 90.00
_cell_angle_beta 105.061(2)
_cell_angle_gamma 90.00
_cell_formula_units_Z 4
_cell_length_a 12.8364(11)
_cell_length_b 19.5117(16)
_cell_length_c 21.4151(18)
_cell_measurement_reflns_used 200
_cell_measurement_temperature 298(2)
_cell_measurement_theta_max 30.15
_cell_measurement_theta_min 2.50
_cell_volume 5179.4(8)
_computing_cell_refinement 'SAINT-NT (Bruker, 1999)'
_computing_data_collection 'SMART-NT (Bruker, 2001)'
_computing_data_reduction 'SAINT-NT (Bruker, 1999)'
_computing_molecular_graphics 'SHELXTL-NT (Bruker, 1999)'
_computing_publication_material 'SHELXTL-NT (Bruker, 1999)'
_computing_structure_refinement 'SHELXTL-NT (Bruker, 1999)'
_computing_structure_solution 'SHELXTL-NT (Bruker, 1999)'
_diffrn_ambient_temperature 298(2)
_diffrn_measured_fraction_theta_full 0.983
_diffrn_measured_fraction_theta_max 0.983
_diffrn_measurement_device_type 'Siemens SMART CCD area detector'
_diffrn_measurement_method 'phi and omega scans'
_diffrn_radiation_monochromator graphite
_diffrn_radiation_source 'fine-focus sealed tube'
_diffrn_radiation_type MoK\a
_diffrn_radiation_wavelength 0.71073
_diffrn_reflns_av_R_equivalents 0.0689
_diffrn_reflns_av_sigmaI/netI 0.0582
_diffrn_reflns_limit_h_max 14
_diffrn_reflns_limit_h_min -16
_diffrn_reflns_limit_k_max 24
_diffrn_reflns_limit_k_min -24
_diffrn_reflns_limit_l_max 26
_diffrn_reflns_limit_l_min -26
_diffrn_reflns_number 36820
_diffrn_reflns_theta_full 26.61
_diffrn_reflns_theta_max 26.61
_diffrn_reflns_theta_min 1.64
_diffrn_standards_decay_% 0
_exptl_absorpt_coefficient_mu 1.051
_exptl_absorpt_correction_T_max 0.96
_exptl_absorpt_correction_T_min 0.90
_exptl_absorpt_correction_type refdelf
_exptl_absorpt_process_details 'SADABS, Bruker 1999'
_exptl_crystal_colour blue
_exptl_crystal_density_diffrn 1.526
_exptl_crystal_density_method 'not measured'
_exptl_crystal_description plate
_exptl_crystal_F_000 2428
_exptl_crystal_size_max 0.10
_exptl_crystal_size_mid 0.10
_exptl_crystal_size_min 0.04
_platon_squeeze_details
;
;
_refine_diff_density_max 2.491
_refine_diff_density_min -1.375
_refine_diff_density_rms 0.225
_refine_ls_extinction_method none
_refine_ls_goodness_of_fit_ref 1.066
_refine_ls_hydrogen_treatment constr
_refine_ls_matrix_type full
_refine_ls_number_parameters 637
_refine_ls_number_reflns 10679
_refine_ls_number_restraints 0
_refine_ls_restrained_S_all 1.066
_refine_ls_R_factor_all 0.0858
_refine_ls_R_factor_gt 0.0576
_refine_ls_shift/su_max 0.001
_refine_ls_shift/su_mean 0.000
_refine_ls_structure_factor_coef Fsqd
_refine_ls_weighting_details 'calc w=1/[\s^2^(Fo^2^)+(0.0578P)^2^+0.0000P] where P=(Fo^2^+2Fc^2^)/3'
_refine_ls_weighting_scheme calc
_refine_ls_wR_factor_gt 0.1620
_refine_ls_wR_factor_ref 0.1840
_reflns_number_gt 7680
_reflns_number_total 10679
_reflns_threshold_expression >2sigma(I)
_cod_data_source_file ic901026x_si_002_5.cif
_cod_data_source_block '[Cu2(HSL2)2](PF6)2_2(CH3OH)'
_cod_depositor_comments
;
The following automatic conversions were performed:
'_symmetry_cell_setting' value 'Monoclinic' changed to 'monoclinic'
according to '/home/saulius/struct/CIF-dictionaries/cif_core.dic'
dictionary named 'cif_core.dic' version 2.4.1 from 2010-06-29.

Automatic conversion script
Id: cif_fix_enum 1527 2010-12-29 10:47:43Z saulius 
;
_cod_database_code 4303176

loop_
_symmetry_equiv_pos_as_xyz
'x, y, z'
'-x, y+1/2, -z+1/2'
'-x, -y, -z'
'x, -y-1/2, z-1/2'

loop_
_atom_site_label
_atom_site_type_symbol
_atom_site_fract_x
_atom_site_fract_y
_atom_site_fract_z
_atom_site_U_iso_or_equiv
_atom_site_adp_type
_atom_site_occupancy
_atom_site_symmetry_multiplicity
_atom_site_calc_flag
_atom_site_refinement_flags
_atom_site_disorder_assembly
_atom_site_disorder_group
Cu1 Cu 0.16084(4) 0.80638(2) 0.16927(2) 0.02096(14) Uani 1 1 d . . .
Cu10 Cu 0.37982(4) 0.78337(2) 0.28085(2) 0.02356(15) Uani 1 1 d . . .
S10 S 0.11479(9) 0.64795(6) 0.13974(5) 0.0314(3) Uani 1 1 d . . .
S1 S 0.38002(11) 0.84694(6) 0.40158(5) 0.0370(3) Uani 1 1 d . . .
P10 P 0.84818(11) 0.62697(8) 0.25131(7) 0.0448(3) Uani 1 1 d . . .
O1 O 0.2256(2) 0.81700(14) 0.26634(12) 0.0237(6) Uani 1 1 d . . .
O10 O 0.2942(2) 0.75906(14) 0.17779(13) 0.0248(6) Uani 1 1 d . . .
N1 N 0.0886(3) 0.78969(19) 0.07295(16) 0.0300(8) Uani 1 1 d . . .
N10 N 0.4397(3) 0.87706(18) 0.27010(16) 0.0257(7) Uani 1 1 d . . .
N3 N 0.2003(3) 0.91129(17) 0.12846(16) 0.0254(7) Uani 1 1 d . . .
N2 N 0.0154(3) 0.8390(2) 0.17362(17) 0.0304(8) Uani 1 1 d . . .
F30 F 0.8901(3) 0.65182(16) 0.19069(16) 0.0540(8) Uani 1 1 d . . .
N30 N 0.3508(3) 0.69273(17) 0.31990(15) 0.0256(7) Uani 1 1 d . . .
C160 C 0.3227(3) 0.6996(2) 0.15550(19) 0.0241(9) Uani 1 1 d . . .
N20 N 0.5245(3) 0.75190(19) 0.26421(17) 0.0289(8) Uani 1 1 d . . .
C20 C 0.0064(4) 0.9150(2) 0.1764(2) 0.0354(10) Uani 1 1 d . . .
H20A H 0.0632 0.9314 0.2126 0.042 Uiso 1 1 calc R . .
H20B H -0.0619 0.9260 0.1855 0.042 Uiso 1 1 calc R . .
C50 C 0.4342(4) 0.9994(2) 0.2568(2) 0.0327(10) Uani 1 1 d . . .
H50 H 0.3947 1.0400 0.2507 0.039 Uiso 1 1 calc R . .
F40 F 0.7290(3) 0.6191(2) 0.20581(19) 0.0778(12) Uani 1 1 d . . .
C220 C 0.4324(4) 0.6558(2) 0.35888(19) 0.0294(10) Uani 1 1 d . . .
C20I C 0.5464(3) 0.8776(2) 0.2748(2) 0.0303(9) Uani 1 1 d . . .
C10 C -0.0060(4) 0.8090(3) 0.2344(2) 0.0358(11) Uani 1 1 d . . .
H10A H 0.0068 0.7600 0.2349 0.043 Uiso 1 1 calc R . .
H10B H -0.0814 0.8160 0.2330 0.043 Uiso 1 1 calc R . .
C150 C 0.2490(4) 0.6451(2) 0.13147(19) 0.0289(9) Uani 1 1 d . . .
C260 C 0.2478(4) 0.6719(2) 0.3125(2) 0.0295(9) Uani 1 1 d . . .
H260 H 0.1924 0.6967 0.2853 0.035 Uiso 1 1 calc R . .
C21 C 0.0133(4) 0.9543(2) 0.1162(2) 0.0370(11) Uani 1 1 d . . .
H21A H -0.0364 0.9333 0.0791 0.044 Uiso 1 1 calc R . .
H21B H -0.0116 1.0007 0.1198 0.044 Uiso 1 1 calc R . .
C200 C 0.5701(4) 0.6866(2) 0.2982(2) 0.0337(10) Uani 1 1 d . . .
H20C H 0.6476 0.6863 0.3043 0.040 Uiso 1 1 calc R . .
H20D H 0.5403 0.6478 0.2711 0.040 Uiso 1 1 calc R . .
C230 C 0.4104(4) 0.5973(2) 0.3912(2) 0.0389(11) Uani 1 1 d . . .
H230 H 0.4667 0.5722 0.4172 0.047 Uiso 1 1 calc R . .
C18 C 0.3928(5) 0.7855(3) 0.4675(2) 0.0467(13) Uani 1 1 d . . .
H18A H 0.3616 0.8045 0.4999 0.070 Uiso 1 1 calc R . .
H18B H 0.4677 0.7757 0.4864 0.070 Uiso 1 1 calc R . .
H18C H 0.3558 0.7439 0.4510 0.070 Uiso 1 1 calc R . .
C16 C 0.1768(4) 0.8379(2) 0.31189(18) 0.0271(9) Uani 1 1 d . . .
C11 C 0.0633(4) 0.8399(3) 0.2973(2) 0.0348(10) Uani 1 1 d . . .
C1 C -0.0657(4) 0.8067(3) 0.1156(2) 0.0401(11) Uani 1 1 d . . .
H1A H -0.0870 0.7621 0.1280 0.048 Uiso 1 1 calc R . .
H1B H -0.1297 0.8353 0.1037 0.048 Uiso 1 1 calc R . .
C140 C 0.2838(4) 0.5878(2) 0.1024(2) 0.0342(10) Uani 1 1 d . . .
H140 H 0.2344 0.5538 0.0844 0.041 Uiso 1 1 calc R . .
C40 C 0.5433(4) 1.0000(2) 0.2608(2) 0.0353(10) Uani 1 1 d . . .
H40 H 0.5782 1.0411 0.2572 0.042 Uiso 1 1 calc R . .
C2 C -0.0200(4) 0.7988(2) 0.0584(2) 0.0350(10) Uani 1 1 d . . .
F10 F 0.8050(3) 0.6030(2) 0.31164(19) 0.0798(12) Uani 1 1 d . . .
F60 F 0.8205(3) 0.70454(19) 0.2659(2) 0.0796(12) Uani 1 1 d . . .
C25 C 0.3119(4) 0.9642(3) 0.0674(2) 0.0383(11) Uani 1 1 d . . .
H25 H 0.3769 0.9644 0.0559 0.046 Uiso 1 1 calc R . .
C24 C 0.2356(4) 1.0124(3) 0.0439(2) 0.0425(12) Uani 1 1 d . . .
H24 H 0.2484 1.0466 0.0166 0.051 Uiso 1 1 calc R . .
C15 C 0.2367(4) 0.8573(2) 0.3755(2) 0.0321(10) Uani 1 1 d . . .
C6 C 0.1384(5) 0.7818(2) 0.0256(2) 0.0392(11) Uani 1 1 d . . .
H6 H 0.2130 0.7768 0.0360 0.047 Uiso 1 1 calc R . .
C22 C 0.1221(4) 0.9581(2) 0.1027(2) 0.0326(10) Uani 1 1 d . . .
C14 C 0.1824(5) 0.8824(3) 0.4197(2) 0.0490(15) Uani 1 1 d . . .
H14 H 0.2222 0.8965 0.4604 0.059 Uiso 1 1 calc R . .
C60 C 0.3846(4) 0.9375(2) 0.26193(19) 0.0278(9) Uani 1 1 d . . .
H60 H 0.3113 0.9371 0.2597 0.033 Uiso 1 1 calc R . .
C30 C 0.6011(4) 0.9381(2) 0.2704(2) 0.0357(10) Uani 1 1 d . . .
H30 H 0.6748 0.9376 0.2737 0.043 Uiso 1 1 calc R . .
C120 C 0.4654(4) 0.6318(2) 0.1300(2) 0.0349(11) Uani 1 1 d . . .
H120 H 0.5380 0.6268 0.1313 0.042 Uiso 1 1 calc R . .
C100 C 0.5124(4) 0.7442(2) 0.1914(2) 0.0328(10) Uani 1 1 d . . .
H10C H 0.4905 0.7880 0.1708 0.039 Uiso 1 1 calc R . .
H10D H 0.5823 0.7330 0.1848 0.039 Uiso 1 1 calc R . .
C250 C 0.2220(4) 0.6151(3) 0.3438(2) 0.0395(11) Uani 1 1 d . . .
H250 H 0.1504 0.6022 0.3382 0.047 Uiso 1 1 calc R . .
C210 C 0.5452(4) 0.6786(2) 0.3642(2) 0.0342(10) Uani 1 1 d . . .
H21C H 0.5947 0.6456 0.3899 0.041 Uiso 1 1 calc R . .
H21D H 0.5572 0.7222 0.3868 0.041 Uiso 1 1 calc R . .
C26 C 0.2911(3) 0.9151(2) 0.1088(2) 0.0301(9) Uani 1 1 d . . .
H26 H 0.3440 0.8822 0.1242 0.036 Uiso 1 1 calc R . .
C13 C 0.0707(5) 0.8867(3) 0.4043(2) 0.0556(16) Uani 1 1 d . . .
C23 C 0.1391(4) 1.0104(3) 0.0608(2) 0.0427(12) Uani 1 1 d . . .
H23 H 0.0860 1.0430 0.0448 0.051 Uiso 1 1 calc R . .
C110 C 0.4319(4) 0.6902(2) 0.1583(2) 0.0306(10) Uani 1 1 d . . .
F20 F 0.9659(3) 0.6375(4) 0.2973(2) 0.120(2) Uani 1 1 d . . .
C130 C 0.3916(4) 0.5809(2) 0.1000(2) 0.0396(12) Uani 1 1 d . . .
C240 C 0.3054(4) 0.5773(3) 0.3841(2) 0.0426(12) Uani 1 1 d . . .
H240 H 0.2899 0.5389 0.4059 0.051 Uiso 1 1 calc R . .
F50 F 0.8761(4) 0.5506(2) 0.2382(2) 0.1012(16) Uani 1 1 d . . .
C5 C 0.0774(5) 0.7810(3) -0.0411(3) 0.0504(14) Uani 1 1 d . . .
H5 H 0.1115 0.7742 -0.0740 0.060 Uiso 1 1 calc R . .
C12 C 0.0123(5) 0.8645(3) 0.3427(2) 0.0477(13) Uani 1 1 d . . .
H12 H -0.0627 0.8662 0.3320 0.057 Uiso 1 1 calc R . .
C180 C 0.1045(5) 0.5628(3) 0.1729(3) 0.0501(13) Uani 1 1 d . . .
H10E H 0.1095 0.5287 0.1415 0.075 Uiso 1 1 calc R . .
H10F H 0.0366 0.5584 0.1834 0.075 Uiso 1 1 calc R . .
H10G H 0.1622 0.5564 0.2113 0.075 Uiso 1 1 calc R . .
C10I C 0.6019(4) 0.8092(2) 0.2890(3) 0.0381(11) Uani 1 1 d . . .
H10H H 0.6611 0.8070 0.2687 0.046 Uiso 1 1 calc R . .
H10I H 0.6314 0.8042 0.3353 0.046 Uiso 1 1 calc R . .
C3 C -0.0821(5) 0.8009(3) -0.0060(3) 0.0487(13) Uani 1 1 d . . .
H3 H -0.1559 0.8091 -0.0154 0.058 Uiso 1 1 calc R . .
C4 C -0.0327(5) 0.7906(3) -0.0552(3) 0.0515(14) Uani 1 1 d . . .
H4 H -0.0736 0.7901 -0.0980 0.062 Uiso 1 1 calc R . .
C17 C 0.0129(6) 0.9134(4) 0.4532(3) 0.082(3) Uani 1 1 d . . .
H17A H 0.0350 0.8872 0.4924 0.123 Uiso 1 1 calc R . .
H17B H -0.0637 0.9090 0.4357 0.123 Uiso 1 1 calc R . .
H17C H 0.0309 0.9607 0.4623 0.123 Uiso 1 1 calc R . .
P1 P 0.37849(10) 0.37501(6) 0.42328(5) 0.0306(3) Uani 1 1 d . . .
F6 F 0.4273(2) 0.44013(15) 0.46737(14) 0.0467(7) Uani 1 1 d . . .
F5 F 0.3262(3) 0.31061(18) 0.37980(18) 0.0614(9) Uani 1 1 d . . .
F1 F 0.2655(2) 0.41554(16) 0.39844(17) 0.0595(9) Uani 1 1 d . . .
F4 F 0.3366(4) 0.34388(19) 0.48124(17) 0.0721(11) Uani 1 1 d . . .
F2 F 0.4179(3) 0.4061(2) 0.36510(16) 0.0708(11) Uani 1 1 d . . .
F3 F 0.4902(3) 0.33528(18) 0.44761(19) 0.0674(10) Uani 1 1 d . . .
C170 C 0.4251(6) 0.5194(3) 0.0663(3) 0.0607(17) Uani 1 1 d . . .
H17D H 0.3653 0.4884 0.0531 0.091 Uiso 1 1 calc R . .
H17E H 0.4842 0.4964 0.0955 0.091 Uiso 1 1 calc R . .
H17F H 0.4471 0.5345 0.0290 0.091 Uiso 1 1 calc R . .

loop_
_atom_site_aniso_label
_atom_site_aniso_U_11
_atom_site_aniso_U_22
_atom_site_aniso_U_33
_atom_site_aniso_U_23
_atom_site_aniso_U_13
_atom_site_aniso_U_12
Cu1 0.0221(3) 0.0206(3) 0.0203(2) 0.00096(18) 0.00567(19) 0.00412(19)
Cu10 0.0235(3) 0.0197(3) 0.0266(3) 0.00352(19) 0.0049(2) 0.00208(19)
S10 0.0330(6) 0.0270(6) 0.0330(6) -0.0010(4) 0.0063(5) 0.0000(5)
S1 0.0495(7) 0.0322(6) 0.0249(5) -0.0009(4) 0.0019(5) -0.0049(5)
P10 0.0304(7) 0.0488(8) 0.0567(8) 0.0124(7) 0.0140(6) 0.0056(6)
O1 0.0269(15) 0.0231(15) 0.0212(13) -0.0026(11) 0.0062(11) 0.0008(11)
O10 0.0274(15) 0.0220(14) 0.0250(14) -0.0018(11) 0.0068(12) 0.0064(12)
N1 0.036(2) 0.0277(19) 0.0247(18) 0.0043(14) 0.0040(16) 0.0017(16)
N10 0.0260(18) 0.0222(18) 0.0268(17) 0.0023(14) 0.0030(14) 0.0000(14)
N3 0.0302(19) 0.0206(17) 0.0246(16) 0.0041(13) 0.0054(14) 0.0020(14)
N2 0.0240(18) 0.038(2) 0.0287(18) -0.0019(16) 0.0063(15) 0.0048(16)
F30 0.0542(19) 0.053(2) 0.0641(19) 0.0048(16) 0.0318(16) -0.0064(15)
N30 0.0312(19) 0.0214(18) 0.0214(16) 0.0033(13) 0.0020(14) 0.0025(14)
C160 0.031(2) 0.023(2) 0.0211(18) 0.0033(15) 0.0119(17) 0.0090(17)
N20 0.0249(18) 0.027(2) 0.0350(19) 0.0067(15) 0.0080(15) 0.0037(15)
C20 0.036(3) 0.036(3) 0.036(2) 0.002(2) 0.012(2) 0.009(2)
C50 0.043(3) 0.022(2) 0.035(2) -0.0019(18) 0.012(2) -0.0014(19)
F40 0.0413(19) 0.109(3) 0.078(2) 0.014(2) 0.0061(18) -0.018(2)
C220 0.041(3) 0.025(2) 0.0195(19) 0.0052(16) 0.0033(18) 0.0069(19)
C20I 0.028(2) 0.032(2) 0.031(2) -0.0003(18) 0.0076(18) -0.0017(19)
C10 0.029(2) 0.045(3) 0.038(3) 0.005(2) 0.018(2) 0.004(2)
C150 0.040(2) 0.028(2) 0.0188(18) 0.0007(16) 0.0079(17) 0.0070(19)
C260 0.035(2) 0.024(2) 0.031(2) 0.0030(17) 0.0109(19) 0.0009(18)
C21 0.038(3) 0.032(3) 0.040(2) 0.003(2) 0.009(2) 0.002(2)
C200 0.028(2) 0.033(2) 0.039(2) 0.0066(19) 0.0057(19) 0.0094(19)
C230 0.053(3) 0.027(2) 0.036(2) 0.0067(19) 0.009(2) 0.008(2)
C18 0.060(3) 0.047(3) 0.029(2) 0.006(2) 0.004(2) 0.006(3)
C16 0.040(2) 0.024(2) 0.0204(19) 0.0004(16) 0.0139(18) 0.0075(18)
C11 0.039(3) 0.040(3) 0.029(2) 0.0062(19) 0.017(2) 0.011(2)
C1 0.032(2) 0.044(3) 0.043(3) 0.002(2) 0.007(2) 0.003(2)
C140 0.049(3) 0.026(2) 0.029(2) -0.0031(18) 0.013(2) 0.009(2)
C40 0.042(3) 0.028(2) 0.040(2) -0.0030(19) 0.017(2) -0.007(2)
C2 0.035(3) 0.030(2) 0.034(2) 0.0045(19) -0.002(2) -0.0019(19)
F10 0.074(3) 0.098(3) 0.079(2) 0.044(2) 0.040(2) 0.027(2)
F60 0.085(3) 0.054(2) 0.125(3) -0.010(2) 0.072(3) -0.0077(19)
C25 0.039(3) 0.044(3) 0.035(2) 0.004(2) 0.015(2) -0.009(2)
C24 0.048(3) 0.039(3) 0.042(3) 0.004(2) 0.014(2) -0.012(2)
C15 0.049(3) 0.022(2) 0.027(2) -0.0015(17) 0.011(2) 0.0056(19)
C6 0.061(3) 0.028(2) 0.030(2) 0.0043(19) 0.015(2) 0.008(2)
C22 0.034(2) 0.023(2) 0.040(2) -0.0028(18) 0.009(2) 0.0028(18)
C14 0.083(4) 0.039(3) 0.022(2) 0.001(2) 0.009(2) 0.025(3)
C60 0.037(2) 0.022(2) 0.0232(19) 0.0007(16) 0.0051(17) -0.0023(18)
C30 0.034(2) 0.033(2) 0.040(2) -0.004(2) 0.008(2) -0.007(2)
C120 0.045(3) 0.039(3) 0.027(2) 0.0107(19) 0.019(2) 0.022(2)
C100 0.031(2) 0.031(2) 0.039(2) 0.0107(19) 0.016(2) 0.0108(19)
C250 0.042(3) 0.033(3) 0.046(3) 0.003(2) 0.014(2) -0.002(2)
C210 0.036(3) 0.032(2) 0.030(2) 0.0078(18) -0.0009(19) 0.008(2)
C26 0.024(2) 0.034(2) 0.034(2) -0.0008(18) 0.0096(18) 0.0013(18)
C13 0.069(4) 0.072(4) 0.030(2) 0.007(3) 0.021(3) 0.037(3)
C23 0.050(3) 0.029(3) 0.044(3) 0.012(2) 0.003(2) 0.013(2)
C110 0.035(2) 0.030(2) 0.028(2) 0.0062(18) 0.0116(19) 0.0118(19)
F20 0.034(2) 0.247(7) 0.072(3) -0.011(3) 0.0029(19) 0.011(3)
C130 0.063(3) 0.031(3) 0.027(2) 0.0026(19) 0.015(2) 0.018(2)
C240 0.059(3) 0.028(3) 0.043(3) 0.014(2) 0.018(2) 0.001(2)
F50 0.140(4) 0.051(2) 0.142(4) 0.036(3) 0.089(3) 0.038(3)
C5 0.075(4) 0.040(3) 0.041(3) -0.002(2) 0.024(3) -0.001(3)
C12 0.049(3) 0.065(4) 0.034(3) 0.002(2) 0.020(2) 0.021(3)
C180 0.063(4) 0.031(3) 0.063(3) -0.001(2) 0.029(3) -0.007(2)
C10I 0.026(2) 0.030(2) 0.054(3) 0.006(2) 0.004(2) 0.0010(19)
C3 0.041(3) 0.054(3) 0.045(3) 0.002(2) 0.000(2) 0.005(2)
C4 0.060(4) 0.057(4) 0.032(3) -0.004(2) 0.001(2) 0.002(3)
C17 0.102(6) 0.114(6) 0.037(3) -0.001(3) 0.029(3) 0.052(5)
P1 0.0332(6) 0.0298(6) 0.0297(6) -0.0026(5) 0.0101(5) -0.0011(5)
F6 0.0454(17) 0.0413(16) 0.0479(16) -0.0133(13) 0.0022(13) 0.0001(13)
F5 0.053(2) 0.056(2) 0.081(2) -0.0388(18) 0.0281(18) -0.0134(16)
F1 0.0348(16) 0.0411(18) 0.091(2) -0.0049(17) -0.0039(16) -0.0008(13)
F4 0.110(3) 0.062(2) 0.061(2) 0.0077(17) 0.052(2) -0.010(2)
F2 0.083(3) 0.090(3) 0.0495(19) 0.0067(18) 0.0359(18) -0.024(2)
F3 0.051(2) 0.051(2) 0.092(3) -0.0024(19) 0.0021(18) 0.0157(16)
C170 0.095(5) 0.043(3) 0.058(3) -0.003(3) 0.044(3) 0.025(3)

loop_
_atom_type_symbol
_atom_type_description
_atom_type_scat_dispersion_real
_atom_type_scat_dispersion_imag
_atom_type_scat_source
C C 0.0033 0.0016 'International Tables Vol C Tables 4.2.6.8 and 6.1.1.4'
H H 0.0000 0.0000 'International Tables Vol C Tables 4.2.6.8 and 6.1.1.4'
N N 0.0061 0.0033 'International Tables Vol C Tables 4.2.6.8 and 6.1.1.4'
O O 0.0106 0.0060 'International Tables Vol C Tables 4.2.6.8 and 6.1.1.4'
Cu Cu 0.3201 1.2651 'International Tables Vol C Tables 4.2.6.8 and 6.1.1.4'
P P 0.1023 0.0942 'International Tables Vol C Tables 4.2.6.8 and 6.1.1.4'
F F 0.0171 0.0103 'International Tables Vol C Tables 4.2.6.8 and 6.1.1.4'
S S 0.1246 0.1234 'International Tables Vol C Tables 4.2.6.8 and 6.1.1.4'

loop_
_geom_angle_atom_site_label_1
_geom_angle_atom_site_label_2
_geom_angle_atom_site_label_3
_geom_angle
_geom_angle_site_symmetry_1
_geom_angle_site_symmetry_3
_geom_angle_publ_flag
O10 Cu1 N2 166.93(14) . . ?
O10 Cu1 O1 80.44(11) . . ?
N2 Cu1 O1 93.35(13) . . ?
O10 Cu1 N1 100.28(14) . . ?
N2 Cu1 N1 85.06(15) . . ?
O1 Cu1 N1 175.66(13) . . ?
O10 Cu1 N3 100.57(12) . . ?
N2 Cu1 N3 92.00(14) . . ?
O1 Cu1 N3 102.83(12) . . ?
N1 Cu1 N3 81.28(13) . . ?
N10 Cu10 O1 94.28(13) . . ?
N10 Cu10 N30 161.98(13) . . ?
O1 Cu10 N30 93.94(13) . . ?
N10 Cu10 N20 82.20(15) . . ?
O1 Cu10 N20 161.88(12) . . ?
N30 Cu10 N20 94.65(14) . . ?
N10 Cu10 O10 100.53(12) . . ?
O1 Cu10 O10 73.09(10) . . ?
N30 Cu10 O10 97.20(12) . . ?
N20 Cu10 O10 90.01(12) . . ?
C150 S10 C180 100.4(2) . . ?
C15 S1 C18 101.2(2) . . ?
F50 P10 F20 90.5(3) . . ?
F50 P10 F40 91.6(3) . . ?
F20 P10 F40 178.0(3) . . ?
F50 P10 F10 90.6(2) . . ?
F20 P10 F10 90.6(2) . . ?
F40 P10 F10 89.3(2) . . ?
F50 P10 F60 179.1(3) . . ?
F20 P10 F60 88.9(3) . . ?
F40 P10 F60 89.1(2) . . ?
F10 P10 F60 88.7(2) . . ?
F50 P10 F30 90.1(2) . . ?
F20 P10 F30 89.9(2) . . ?
F40 P10 F30 90.3(2) . . ?
F10 P10 F30 179.2(2) . . ?
F60 P10 F30 90.6(2) . . ?
C16 O1 Cu10 127.1(2) . . ?
C16 O1 Cu1 128.6(3) . . ?
Cu10 O1 Cu1 104.25(12) . . ?
C160 O10 Cu1 134.8(3) . . ?
C160 O10 Cu10 115.0(2) . . ?
Cu1 O10 Cu10 100.92(12) . . ?
C6 N1 C2 120.3(4) . . ?
C6 N1 Cu1 126.7(3) . . ?
C2 N1 Cu1 112.2(3) . . ?
C20I N10 C60 119.1(4) . . ?
C20I N10 Cu10 114.1(3) . . ?
C60 N10 Cu10 126.7(3) . . ?
C26 N3 C22 116.4(4) . . ?
C26 N3 Cu1 117.3(3) . . ?
C22 N3 Cu1 122.0(3) . . ?
C20 N2 C10 108.4(3) . . ?
C20 N2 C1 113.4(4) . . ?
C10 N2 C1 107.6(4) . . ?
C20 N2 Cu1 113.7(3) . . ?
C10 N2 Cu1 107.3(3) . . ?
C1 N2 Cu1 106.1(3) . . ?
C260 N30 C220 119.0(4) . . ?
C260 N30 Cu10 119.5(3) . . ?
C220 N30 Cu10 121.2(3) . . ?
O10 C160 C110 117.5(4) . . ?
O10 C160 C150 123.8(4) . . ?
C110 C160 C150 118.7(4) . . ?
C10I N20 C200 108.7(3) . . ?
C10I N20 C100 108.4(4) . . ?
C200 N20 C100 109.4(3) . . ?
C10I N20 Cu10 105.0(3) . . ?
C200 N20 Cu10 114.9(3) . . ?
C100 N20 Cu10 110.2(3) . . ?
N2 C20 C21 116.4(4) . . ?
N2 C20 H20A 108.2 . . ?
C21 C20 H20A 108.2 . . ?
N2 C20 H20B 108.2 . . ?
C21 C20 H20B 108.2 . . ?
H20A C20 H20B 107.3 . . ?
C40 C50 C60 118.9(4) . . ?
C40 C50 H50 120.6 . . ?
C60 C50 H50 120.6 . . ?
N30 C220 C230 120.7(4) . . ?
N30 C220 C210 117.7(4) . . ?
C230 C220 C210 121.5(4) . . ?
N10 C20I C30 121.6(4) . . ?
N10 C20I C10I 115.2(4) . . ?
C30 C20I C10I 123.1(4) . . ?
N2 C10 C11 114.2(4) . . ?
N2 C10 H10A 108.7 . . ?
C11 C10 H10A 108.7 . . ?
N2 C10 H10B 108.7 . . ?
C11 C10 H10B 108.7 . . ?
H10A C10 H10B 107.6 . . ?
C140 C150 C160 119.6(4) . . ?
C140 C150 S10 119.8(4) . . ?
C160 C150 S10 120.6(3) . . ?
N30 C260 C250 122.4(4) . . ?
N30 C260 H260 118.8 . . ?
C250 C260 H260 118.8 . . ?
C22 C21 C20 116.7(4) . . ?
C22 C21 H21A 108.1 . . ?
C20 C21 H21A 108.1 . . ?
C22 C21 H21B 108.1 . . ?
C20 C21 H21B 108.1 . . ?
H21A C21 H21B 107.3 . . ?
N20 C200 C210 112.5(4) . . ?
N20 C200 H20C 109.1 . . ?
C210 C200 H20C 109.1 . . ?
N20 C200 H20D 109.1 . . ?
C210 C200 H20D 109.1 . . ?
H20C C200 H20D 107.8 . . ?
C240 C230 C220 119.7(4) . . ?
C240 C230 H230 120.1 . . ?
C220 C230 H230 120.1 . . ?
S1 C18 H18A 109.5 . . ?
S1 C18 H18B 109.5 . . ?
H18A C18 H18B 109.5 . . ?
S1 C18 H18C 109.5 . . ?
H18A C18 H18C 109.5 . . ?
H18B C18 H18C 109.5 . . ?
O1 C16 C11 119.6(4) . . ?
O1 C16 C15 122.1(4) . . ?
C11 C16 C15 118.2(4) . . ?
C12 C11 C16 120.1(4) . . ?
C12 C11 C10 118.6(4) . . ?
C16 C11 C10 121.0(4) . . ?
C2 C1 N2 112.2(4) . . ?
C2 C1 H1A 109.2 . . ?
N2 C1 H1A 109.2 . . ?
C2 C1 H1B 109.2 . . ?
N2 C1 H1B 109.2 . . ?
H1A C1 H1B 107.9 . . ?
C130 C140 C150 121.5(5) . . ?
C130 C140 H140 119.2 . . ?
C150 C140 H140 119.2 . . ?
C50 C40 C30 119.4(4) . . ?
C50 C40 H40 120.3 . . ?
C30 C40 H40 120.3 . . ?
N1 C2 C3 121.0(5) . . ?
N1 C2 C1 115.0(4) . . ?
C3 C2 C1 123.9(5) . . ?
C24 C25 C26 118.6(5) . . ?
C24 C25 H25 120.7 . . ?
C26 C25 H25 120.7 . . ?
C25 C24 C23 119.7(5) . . ?
C25 C24 H24 120.2 . . ?
C23 C24 H24 120.2 . . ?
C14 C15 C16 119.8(5) . . ?
C14 C15 S1 118.7(4) . . ?
C16 C15 S1 121.4(3) . . ?
N1 C6 C5 120.6(5) . . ?
N1 C6 H6 119.7 . . ?
C5 C6 H6 119.7 . . ?
N3 C22 C23 121.4(4) . . ?
N3 C22 C21 121.0(4) . . ?
C23 C22 C21 117.6(4) . . ?
C13 C14 C15 121.6(5) . . ?
C13 C14 H14 119.2 . . ?
C15 C14 H14 119.2 . . ?
N10 C60 C50 122.2(4) . . ?
N10 C60 H60 118.9 . . ?
C50 C60 H60 118.9 . . ?
C20I C30 C40 118.9(4) . . ?
C20I C30 H30 120.6 . . ?
C40 C30 H30 120.6 . . ?
C130 C120 C110 121.5(4) . . ?
C130 C120 H120 119.2 . . ?
C110 C120 H120 119.2 . . ?
C110 C100 N20 114.9(4) . . ?
C110 C100 H10C 108.5 . . ?
N20 C100 H10C 108.5 . . ?
C110 C100 H10D 108.5 . . ?
N20 C100 H10D 108.5 . . ?
H10C C100 H10D 107.5 . . ?
C260 C250 C240 118.8(5) . . ?
C260 C250 H250 120.6 . . ?
C240 C250 H250 120.6 . . ?
C220 C210 C200 112.9(4) . . ?
C220 C210 H21C 109.0 . . ?
C200 C210 H21C 109.0 . . ?
C220 C210 H21D 109.0 . . ?
C200 C210 H21D 109.0 . . ?
H21C C210 H21D 107.8 . . ?
N3 C26 C25 124.8(4) . . ?
N3 C26 H26 117.6 . . ?
C25 C26 H26 117.6 . . ?
C14 C13 C12 118.1(5) . . ?
C14 C13 C17 120.9(5) . . ?
C12 C13 C17 120.9(6) . . ?
C24 C23 C22 119.0(4) . . ?
C24 C23 H23 120.5 . . ?
C22 C23 H23 120.5 . . ?
C160 C110 C120 120.2(4) . . ?
C160 C110 C100 118.8(4) . . ?
C120 C110 C100 121.1(4) . . ?
C140 C130 C120 117.9(4) . . ?
C140 C130 C170 119.8(5) . . ?
C120 C130 C170 122.3(5) . . ?
C230 C240 C250 119.3(4) . . ?
C230 C240 H240 120.3 . . ?
C250 C240 H240 120.3 . . ?
C4 C5 C6 118.5(5) . . ?
C4 C5 H5 120.7 . . ?
C6 C5 H5 120.7 . . ?
C11 C12 C13 121.9(5) . . ?
C11 C12 H12 119.0 . . ?
C13 C12 H12 119.0 . . ?
S10 C180 H10E 109.5 . . ?
S10 C180 H10F 109.5 . . ?
H10E C180 H10F 109.5 . . ?
S10 C180 H10G 109.5 . . ?
H10E C180 H10G 109.5 . . ?
H10F C180 H10G 109.5 . . ?
N20 C10I C20I 110.8(4) . . ?
N20 C10I H10H 109.5 . . ?
C20I C10I H10H 109.5 . . ?
N20 C10I H10I 109.5 . . ?
C20I C10I H10I 109.5 . . ?
H10H C10I H10I 108.1 . . ?
C4 C3 C2 119.4(5) . . ?
C4 C3 H3 120.3 . . ?
C2 C3 H3 120.3 . . ?
C3 C4 C5 120.1(5) . . ?
C3 C4 H4 120.0 . . ?
C5 C4 H4 120.0 . . ?
C13 C17 H17A 109.5 . . ?
C13 C17 H17B 109.5 . . ?
H17A C17 H17B 109.5 . . ?
C13 C17 H17C 109.5 . . ?
H17A C17 H17C 109.5 . . ?
H17B C17 H17C 109.5 . . ?
F2 P1 F3 90.0(2) . . ?
F2 P1 F4 179.0(2) . . ?
F3 P1 F4 91.0(2) . . ?
F2 P1 F5 90.8(2) . . ?
F3 P1 F5 90.8(2) . . ?
F4 P1 F5 88.8(2) . . ?
F2 P1 F6 90.19(19) . . ?
F3 P1 F6 90.68(18) . . ?
F4 P1 F6 90.16(19) . . ?
F5 P1 F6 178.18(18) . . ?
F2 P1 F1 89.8(2) . . ?
F3 P1 F1 179.7(2) . . ?
F4 P1 F1 89.3(2) . . ?
F5 P1 F1 89.31(18) . . ?
F6 P1 F1 89.21(17) . . ?
C130 C170 H17D 109.5 . . ?
C130 C170 H17E 109.5 . . ?
H17D C170 H17E 109.5 . . ?
C130 C170 H17F 109.5 . . ?
H17D C170 H17F 109.5 . . ?
H17E C170 H17F 109.5 . . ?

loop_
_geom_bond_atom_site_label_1
_geom_bond_atom_site_label_2
_geom_bond_distance
_geom_bond_site_symmetry_2
_geom_bond_publ_flag
Cu1 O10 1.911(3) . ?
Cu1 N2 1.998(4) . ?
Cu1 O1 2.039(3) . ?
Cu1 N1 2.056(4) . ?
Cu1 N3 2.332(3) . ?
Cu10 N10 2.019(3) . ?
Cu10 O1 2.031(3) . ?
Cu10 N30 2.032(3) . ?
Cu10 N20 2.072(4) . ?
Cu10 O10 2.246(3) . ?
Cu10 S1 2.867(4) . ?
Cu1 S10 3.180(1) . ?
S10 C150 1.777(5) . ?
S10 C180 1.826(5) . ?
S1 C15 1.790(5) . ?
S1 C18 1.828(5) . ?
P10 F50 1.575(4) . ?
P10 F20 1.588(4) . ?
P10 F40 1.593(4) . ?
P10 F10 1.602(4) . ?
P10 F60 1.604(4) . ?
P10 F30 1.604(3) . ?
O1 C16 1.352(5) . ?
O10 C160 1.341(5) . ?
N1 C6 1.340(6) . ?
N1 C2 1.359(6) . ?
N10 C20I 1.347(5) . ?
N10 C60 1.362(5) . ?
N3 C26 1.341(5) . ?
N3 C22 1.363(6) . ?
N2 C20 1.490(6) . ?
N2 C10 1.516(6) . ?
N2 C1 1.532(6) . ?
N30 C260 1.353(6) . ?
N30 C220 1.363(5) . ?
C160 C110 1.400(6) . ?
C160 C150 1.429(6) . ?
N20 C10I 1.498(6) . ?
N20 C200 1.508(5) . ?
N20 C100 1.533(6) . ?
C20 C21 1.523(6) . ?
C20 H20A 0.9700 . ?
C20 H20B 0.9700 . ?
C50 C40 1.381(7) . ?
C50 C60 1.384(6) . ?
C50 H50 0.9300 . ?
C220 C230 1.400(6) . ?
C220 C210 1.490(7) . ?
C20I C30 1.389(6) . ?
C20I C10I 1.507(6) . ?
C10 C11 1.531(7) . ?
C10 H10A 0.9700 . ?
C10 H10B 0.9700 . ?
C150 C140 1.407(6) . ?
C260 C250 1.380(6) . ?
C260 H260 0.9300 . ?
C21 C22 1.499(7) . ?
C21 H21A 0.9700 . ?
C21 H21B 0.9700 . ?
C200 C210 1.537(6) . ?
C200 H20C 0.9700 . ?
C200 H20D 0.9700 . ?
C230 C240 1.374(7) . ?
C230 H230 0.9300 . ?
C18 H18A 0.9600 . ?
C18 H18B 0.9600 . ?
C18 H18C 0.9600 . ?
C16 C11 1.409(6) . ?
C16 C15 1.430(6) . ?
C11 C12 1.391(6) . ?
C1 C2 1.497(7) . ?
C1 H1A 0.9700 . ?
C1 H1B 0.9700 . ?
C140 C130 1.404(7) . ?
C140 H140 0.9300 . ?
C40 C30 1.405(7) . ?
C40 H40 0.9300 . ?
C2 C3 1.404(7) . ?
C25 C24 1.356(7) . ?
C25 C26 1.376(6) . ?
C25 H25 0.9300 . ?
C24 C23 1.378(7) . ?
C24 H24 0.9300 . ?
C15 C14 1.401(7) . ?
C6 C5 1.441(7) . ?
C6 H6 0.9300 . ?
C22 C23 1.415(7) . ?
C14 C13 1.388(8) . ?
C14 H14 0.9300 . ?
C60 H60 0.9300 . ?
C30 H30 0.9300 . ?
C120 C130 1.408(7) . ?
C120 C110 1.408(6) . ?
C120 H120 0.9300 . ?
C100 C110 1.517(7) . ?
C100 H10C 0.9700 . ?
C100 H10D 0.9700 . ?
C250 C240 1.398(7) . ?
C250 H250 0.9300 . ?
C210 H21C 0.9700 . ?
C210 H21D 0.9700 . ?
C26 H26 0.9300 . ?
C13 C12 1.405(8) . ?
C13 C17 1.524(7) . ?
C23 H23 0.9300 . ?
C130 C170 1.519(7) . ?
C240 H240 0.9300 . ?
C5 C4 1.379(8) . ?
C5 H5 0.9300 . ?
C12 H12 0.9300 . ?
C180 H10E 0.9600 . ?
C180 H10F 0.9600 . ?
C180 H10G 0.9600 . ?
C10I H10H 0.9700 . ?
C10I H10I 0.9700 . ?
C3 C4 1.380(8) . ?
C3 H3 0.9300 . ?
C4 H4 0.9300 . ?
C17 H17A 0.9600 . ?
C17 H17B 0.9600 . ?
C17 H17C 0.9600 . ?
P1 F2 1.582(3) . ?
P1 F3 1.594(3) . ?
P1 F4 1.595(3) . ?
P1 F5 1.604(3) . ?
P1 F6 1.610(3) . ?
P1 F1 1.616(3) . ?
C170 H17D 0.9600 . ?
C170 H17E 0.9600 . ?
C170 H17F 0.9600 . ?

loop_
_geom_hbond_atom_site_label_D
_geom_hbond_atom_site_label_H
_geom_hbond_atom_site_label_A
_geom_hbond_distance_DH
_geom_hbond_distance_HA
_geom_hbond_distance_DA
_geom_hbond_angle_DHA
_geom_hbond_site_symmetry_A
C1 H1B F1 0.97 2.33 3.283(6) 165 2_555
C100 H10D F5 0.97 2.54 3.153(6) 122 2_655
C230 H230 F6 0.93 2.50 3.281(5) 141 3_666
C240 H240 F1 0.93 2.43 3.225(7) 144 .
C250 H250 F20 0.93 2.40 3.208(7) 145 1_455
C260 H260 O1 0.93 2.44 2.988(5) 118 .

loop_
_geom_torsion_atom_site_label_1
_geom_torsion_atom_site_label_2
_geom_torsion_atom_site_label_3
_geom_torsion_atom_site_label_4
_geom_torsion
_geom_torsion_site_symmetry_1
_geom_torsion_site_symmetry_2
_geom_torsion_site_symmetry_3
_geom_torsion_site_symmetry_4
_geom_torsion_publ_flag
N10 Cu10 O1 C16 -91.8(3) . . . . ?
N30 Cu10 O1 C16 72.1(3) . . . . ?
N20 Cu10 O1 C16 -169.7(4) . . . . ?
O10 Cu10 O1 C16 168.5(3) . . . . ?
N10 Cu10 O1 Cu1 91.41(14) . . . . ?
N30 Cu10 O1 Cu1 -104.65(14) . . . . ?
N20 Cu10 O1 Cu1 13.5(5) . . . . ?
O10 Cu10 O1 Cu1 -8.31(11) . . . . ?
O10 Cu1 O1 C16 -167.2(3) . . . . ?
N2 Cu1 O1 C16 1.2(3) . . . . ?
N3 Cu1 O1 C16 94.0(3) . . . . ?
N2 Cu1 O1 Cu10 177.90(15) . . . . ?
N1 Cu1 O1 Cu10 109.5(18) . . . . ?
N3 Cu1 O1 Cu10 -89.29(14) . . . . ?
N2 Cu1 O10 C160 72.1(7) . . . . ?
O1 Cu1 O10 C160 134.6(4) . . . . ?
N1 Cu1 O10 C160 -41.1(4) . . . . ?
N3 Cu1 O10 C160 -124.0(3) . . . . ?
N2 Cu1 O10 Cu10 -70.9(6) . . . . ?
O1 Cu1 O10 Cu10 -8.46(11) . . . . ?
N1 Cu1 O10 Cu10 175.89(13) . . . . ?
N3 Cu1 O10 Cu10 92.95(13) . . . . ?
N10 Cu10 O10 C160 125.5(3) . . . . ?
O1 Cu10 O10 C160 -143.1(3) . . . . ?
N30 Cu10 O10 C160 -51.2(3) . . . . ?
N20 Cu10 O10 C160 43.5(3) . . . . ?
N10 Cu10 O10 Cu1 -82.56(15) . . . . ?
O1 Cu10 O10 Cu1 8.75(11) . . . . ?
N30 Cu10 O10 Cu1 100.70(15) . . . . ?
N20 Cu10 O10 Cu1 -164.62(14) . . . . ?
O10 Cu1 N1 C6 -30.3(4) . . . . ?
N2 Cu1 N1 C6 161.7(4) . . . . ?
N3 Cu1 N1 C6 68.9(4) . . . . ?
O10 Cu1 N1 C2 160.2(3) . . . . ?
N2 Cu1 N1 C2 -7.7(3) . . . . ?
N3 Cu1 N1 C2 -100.5(3) . . . . ?
O1 Cu10 N10 C20I -178.4(3) . . . . ?
N30 Cu10 N10 C20I 64.7(6) . . . . ?
N20 Cu10 N10 C20I -16.3(3) . . . . ?
O10 Cu10 N10 C20I -104.8(3) . . . . ?
O1 Cu10 N10 C60 4.9(3) . . . . ?
N30 Cu10 N10 C60 -112.0(5) . . . . ?
N20 Cu10 N10 C60 167.0(3) . . . . ?
O10 Cu10 N10 C60 78.4(3) . . . . ?
O10 Cu1 N3 C26 11.2(3) . . . . ?
N2 Cu1 N3 C26 -172.4(3) . . . . ?
O1 Cu1 N3 C26 93.7(3) . . . . ?
N1 Cu1 N3 C26 -87.7(3) . . . . ?
O10 Cu1 N3 C22 167.1(3) . . . . ?
N2 Cu1 N3 C22 -16.5(3) . . . . ?
O1 Cu1 N3 C22 -110.4(3) . . . . ?
N1 Cu1 N3 C22 68.2(3) . . . . ?
O10 Cu1 N2 C20 141.7(5) . . . . ?
O1 Cu1 N2 C20 80.5(3) . . . . ?
N1 Cu1 N2 C20 -103.5(3) . . . . ?
N3 Cu1 N2 C20 -22.4(3) . . . . ?
O10 Cu1 N2 C10 21.8(8) . . . . ?
O1 Cu1 N2 C10 -39.3(3) . . . . ?
N1 Cu1 N2 C10 136.6(3) . . . . ?
N3 Cu1 N2 C10 -142.3(3) . . . . ?
O10 Cu1 N2 C1 -93.0(6) . . . . ?
O1 Cu1 N2 C1 -154.1(3) . . . . ?
N1 Cu1 N2 C1 21.9(3) . . . . ?
N3 Cu1 N2 C1 102.9(3) . . . . ?
N10 Cu10 N30 C260 132.1(5) . . . . ?
O1 Cu10 N30 C260 15.1(3) . . . . ?
N20 Cu10 N30 C260 -148.9(3) . . . . ?
O10 Cu10 N30 C260 -58.3(3) . . . . ?
N10 Cu10 N30 C220 -41.2(6) . . . . ?
O1 Cu10 N30 C220 -158.2(3) . . . . ?
N20 Cu10 N30 C220 37.8(3) . . . . ?
O10 Cu10 N30 C220 128.4(3) . . . . ?
Cu1 O10 C160 C110 163.8(3) . . . . ?
Cu10 O10 C160 C110 -56.9(4) . . . . ?
Cu1 O10 C160 C150 -18.5(6) . . . . ?
Cu10 O10 C160 C150 120.8(3) . . . . ?
N10 Cu10 N20 C10I 29.0(3) . . . . ?
O1 Cu10 N20 C10I 108.8(5) . . . . ?
N30 Cu10 N20 C10I -133.2(3) . . . . ?
O10 Cu10 N20 C10I 129.6(3) . . . . ?
N10 Cu10 N20 C200 148.4(3) . . . . ?
O1 Cu10 N20 C200 -131.8(4) . . . . ?
N30 Cu10 N20 C200 -13.8(3) . . . . ?
O10 Cu10 N20 C200 -111.0(3) . . . . ?
N10 Cu10 N20 C100 -87.6(3) . . . . ?
O1 Cu10 N20 C100 -7.7(6) . . . . ?
N30 Cu10 N20 C100 110.3(3) . . . . ?
O10 Cu10 N20 C100 13.0(3) . . . . ?
C10 N2 C20 C21 -173.6(4) . . . . ?
C1 N2 C20 C21 -54.2(5) . . . . ?
Cu1 N2 C20 C21 67.1(4) . . . . ?
C260 N30 C220 C230 -0.3(6) . . . . ?
Cu10 N30 C220 C230 173.0(3) . . . . ?
C260 N30 C220 C210 177.9(4) . . . . ?
Cu10 N30 C220 C210 -8.8(5) . . . . ?
C60 N10 C20I C30 -1.2(6) . . . . ?
Cu10 N10 C20I C30 -178.2(3) . . . . ?
C60 N10 C20I C10I 175.4(4) . . . . ?
Cu10 N10 C20I C10I -1.6(5) . . . . ?
C20 N2 C10 C11 -52.8(5) . . . . ?
C1 N2 C10 C11 -175.8(4) . . . . ?
Cu1 N2 C10 C11 70.4(4) . . . . ?
O10 C160 C150 C140 172.9(4) . . . . ?
C110 C160 C150 C140 -9.4(6) . . . . ?
O10 C160 C150 S10 -8.7(5) . . . . ?
C110 C160 C150 S10 169.0(3) . . . . ?
C180 S10 C150 C140 47.5(4) . . . . ?
C180 S10 C150 C160 -130.9(4) . . . . ?
C220 N30 C260 C250 1.0(6) . . . . ?
Cu10 N30 C260 C250 -172.4(4) . . . . ?
N2 C20 C21 C22 -72.2(5) . . . . ?
C10I N20 C200 C210 83.8(5) . . . . ?
C100 N20 C200 C210 -158.1(4) . . . . ?
Cu10 N20 C200 C210 -33.6(5) . . . . ?
N30 C220 C230 C240 -0.8(7) . . . . ?
C210 C220 C230 C240 -178.9(4) . . . . ?
Cu10 O1 C16 C11 -160.8(3) . . . . ?
Cu1 O1 C16 C11 15.2(5) . . . . ?
Cu10 O1 C16 C15 18.0(6) . . . . ?
Cu1 O1 C16 C15 -166.0(3) . . . . ?
O1 C16 C11 C12 -176.9(4) . . . . ?
C15 C16 C11 C12 4.2(7) . . . . ?
O1 C16 C11 C10 9.0(6) . . . . ?
C15 C16 C11 C10 -169.9(4) . . . . ?
N2 C10 C11 C12 128.1(5) . . . . ?
N2 C10 C11 C16 -57.6(6) . . . . ?
C20 N2 C1 C2 92.5(5) . . . . ?
C10 N2 C1 C2 -147.6(4) . . . . ?
Cu1 N2 C1 C2 -33.0(4) . . . . ?
C160 C150 C140 C130 4.0(6) . . . . ?
S10 C150 C140 C130 -174.4(3) . . . . ?
C60 C50 C40 C30 -0.4(7) . . . . ?
C6 N1 C2 C3 -0.7(7) . . . . ?
Cu1 N1 C2 C3 169.5(4) . . . . ?
C6 N1 C2 C1 179.8(4) . . . . ?
Cu1 N1 C2 C1 -10.0(5) . . . . ?
N2 C1 C2 N1 29.3(6) . . . . ?
N2 C1 C2 C3 -150.1(5) . . . . ?
C26 C25 C24 C23 -1.2(7) . . . . ?
O1 C16 C15 C14 176.3(4) . . . . ?
C11 C16 C15 C14 -4.9(6) . . . . ?
O1 C16 C15 S1 -6.3(6) . . . . ?
C11 C16 C15 S1 172.6(3) . . . . ?
C18 S1 C15 C14 60.4(4) . . . . ?
C18 S1 C15 C16 -117.0(4) . . . . ?
C2 N1 C6 C5 -1.7(7) . . . . ?
Cu1 N1 C6 C5 -170.3(4) . . . . ?
C26 N3 C22 C23 -3.9(6) . . . . ?
Cu1 N3 C22 C23 -160.0(3) . . . . ?
C26 N3 C22 C21 173.9(4) . . . . ?
Cu1 N3 C22 C21 17.8(5) . . . . ?
C20 C21 C22 N3 21.6(6) . . . . ?
C20 C21 C22 C23 -160.5(4) . . . . ?
C16 C15 C14 C13 2.5(8) . . . . ?
S1 C15 C14 C13 -175.0(4) . . . . ?
C20I N10 C60 C50 1.6(6) . . . . ?
Cu10 N10 C60 C50 178.2(3) . . . . ?
C40 C50 C60 N10 -0.7(6) . . . . ?
N10 C20I C30 C40 0.1(7) . . . . ?
C10I C20I C30 C40 -176.3(4) . . . . ?
C50 C40 C30 C20I 0.7(7) . . . . ?
C10I N20 C100 C110 -177.2(4) . . . . ?
C200 N20 C100 C110 64.5(5) . . . . ?
Cu10 N20 C100 C110 -62.7(4) . . . . ?
N30 C260 C250 C240 -0.7(7) . . . . ?
N30 C220 C210 C200 -53.2(5) . . . . ?
C230 C220 C210 C200 125.0(4) . . . . ?
N20 C200 C210 C220 77.7(5) . . . . ?
C22 N3 C26 C25 3.1(6) . . . . ?
Cu1 N3 C26 C25 160.4(4) . . . . ?
C24 C25 C26 N3 -0.6(7) . . . . ?
C15 C14 C13 C12 0.7(9) . . . . ?
C15 C14 C13 C17 179.3(6) . . . . ?
C25 C24 C23 C22 0.4(8) . . . . ?
N3 C22 C23 C24 2.3(7) . . . . ?
C21 C22 C23 C24 -175.6(4) . . . . ?
O10 C160 C110 C120 -173.9(4) . . . . ?
C150 C160 C110 C120 8.3(6) . . . . ?
O10 C160 C110 C100 5.4(5) . . . . ?
C150 C160 C110 C100 -172.4(4) . . . . ?
C130 C120 C110 C160 -1.7(6) . . . . ?
C130 C120 C110 C100 179.0(4) . . . . ?
N20 C100 C110 C160 65.0(5) . . . . ?
N20 C100 C110 C120 -115.7(4) . . . . ?
C150 C140 C130 C120 2.6(6) . . . . ?
C150 C140 C130 C170 -178.1(4) . . . . ?
C110 C120 C130 C140 -3.8(6) . . . . ?
C110 C120 C130 C170 176.8(4) . . . . ?
C220 C230 C240 C250 1.1(7) . . . . ?
C260 C250 C240 C230 -0.4(8) . . . . ?
N1 C6 C5 C4 1.9(8) . . . . ?
C16 C11 C12 C13 -1.2(8) . . . . ?
C10 C11 C12 C13 173.1(5) . . . . ?
C14 C13 C12 C11 -1.3(9) . . . . ?
C17 C13 C12 C11 -179.9(6) . . . . ?
C200 N20 C10I C20I -160.7(4) . . . . ?
C100 N20 C10I C20I 80.5(5) . . . . ?
Cu10 N20 C10I C20I -37.3(4) . . . . ?
N10 C20I C10I N20 27.2(6) . . . . ?
C30 C20I C10I N20 -156.2(4) . . . . ?
N1 C2 C3 C4 2.9(8) . . . . ?
C1 C2 C3 C4 -177.7(5) . . . . ?
C2 C3 C4 C5 -2.5(9) . . . . ?
C6 C5 C4 C3 0.2(8) . . . . ?

loop_
_platon_squeeze_void_nr
_platon_squeeze_void_average_x
_platon_squeeze_void_average_y
_platon_squeeze_void_average_z
_platon_squeeze_void_volume
_platon_squeeze_void_count_electrons
1 0.262 0.111 0.475 128.4 30.2
2 0.262 0.389 0.975 128.5 30.0
3 0.738 0.611 0.024 128.5 30.2
4 0.738 0.889 0.524 128.5 29.9
